data_2208235
loop_
_publ_author_name
'Juan-Lan Huang'
'Yi-Hang Wen'

_publ_section_title Bis{2-[1-(adamantan-1-yl)ethyliminomethyl]phenolato-\k<i>O</i>}dichloromanganese(II)
_journal_coeditor_code AT2004
_journal_issue 3
_journal_name_full 'Acta Crystallographica Section E'
_journal_page_first m611
_journal_page_last m612
_journal_paper_doi 10.1107/S1600536806006283
_journal_volume 62
_journal_year 2006
_chemical_formula_iupac '[Mn Cl2 (C19 H25 N1 O1)2]'
_chemical_formula_moiety 'C38 H50 Cl2 Mn N2 O2'
_chemical_formula_sum 'C38 H50 Cl2 Mn N2 O2'
_chemical_formula_weight 692.64
_chemical_name_systematic
;
Bis{2-[1-(adamantan-1-yl)ethyliminomethyl]phenolato-\kO}dichloromanganese(II)
;
_space_group_IT_number 60
_symmetry_cell_setting orthorhombic
_symmetry_space_group_name_Hall '-P 2n 2ab'
_symmetry_space_group_name_H-M 'P b c n'
_atom_sites_solution_hydrogens geom
_atom_sites_solution_primary direct
_atom_sites_solution_secondary difmap
_audit_creation_method SHELXL-97
_cell_angle_alpha 90.00
_cell_angle_beta 90.00
_cell_angle_gamma 90.00
_cell_formula_units_Z 4
_cell_length_a 14.440(3)
_cell_length_b 10.753(2)
_cell_length_c 23.222(5)
_cell_measurement_reflns_used 21347
_cell_measurement_temperature 296(2)
_cell_measurement_theta_max 27.46
_cell_measurement_theta_min 3.51
_cell_volume 3605.8(13)
_computing_cell_refinement RAPID-AUTO
_computing_data_collection 'RAPID-AUTO (Rigaku, 1998)'
_computing_data_reduction 'CrystalStructure (Rigaku/MSC, 2002)'
_computing_molecular_graphics 'SHELXTL (Bruker, 2002)'
_computing_publication_material SHELXL97
_computing_structure_refinement 'SHELXL97 (Sheldrick, 1997)'
_computing_structure_solution 'SHELXS97 (Sheldrick, 1997)'
_diffrn_ambient_temperature 296(2)
_diffrn_measured_fraction_theta_full 0.996
_diffrn_measured_fraction_theta_max 0.996
_diffrn_measurement_device_type 'Rigaku R-AXIS RAPID'
_diffrn_measurement_method \w
_diffrn_radiation_monochromator graphite
_diffrn_radiation_source 'fine-focus sealed tube'
_diffrn_radiation_type MoK\a
_diffrn_radiation_wavelength 0.71073
_diffrn_reflns_av_R_equivalents 0.0268
_diffrn_reflns_av_sigmaI/netI 0.0156
_diffrn_reflns_limit_h_max 18
_diffrn_reflns_limit_h_min -18
_diffrn_reflns_limit_k_max 13
_diffrn_reflns_limit_k_min -13
_diffrn_reflns_limit_l_max 30
_diffrn_reflns_limit_l_min -29
_diffrn_reflns_number 31203
_diffrn_reflns_theta_full 27.46
_diffrn_reflns_theta_max 27.46
_diffrn_reflns_theta_min 3.51
_diffrn_standards_decay_% 0
_diffrn_standards_interval_count 0
_diffrn_standards_interval_time 0
_diffrn_standards_number 0
_exptl_absorpt_coefficient_mu 0.549
_exptl_absorpt_correction_T_max 0.921
_exptl_absorpt_correction_T_min 0.810
_exptl_absorpt_correction_type multi-scan
_exptl_absorpt_process_details '(SADABS; Sheldrick, 1996)'
_exptl_crystal_colour yellow
_exptl_crystal_density_diffrn 1.276
_exptl_crystal_density_method 'not measured'
_exptl_crystal_description prism
_exptl_crystal_F_000 1468
_exptl_crystal_size_max .40
_exptl_crystal_size_mid .32
_exptl_crystal_size_min .15
_refine_diff_density_max 0.345
_refine_diff_density_min -0.197
_refine_ls_extinction_method none
_refine_ls_goodness_of_fit_ref 1.061
_refine_ls_hydrogen_treatment constr
_refine_ls_matrix_type full
_refine_ls_number_parameters 205
_refine_ls_number_reflns 4106
_refine_ls_number_restraints 0
_refine_ls_restrained_S_all 1.061
_refine_ls_R_factor_gt 0.0424
_refine_ls_shift/su_max 0.001
_refine_ls_shift/su_mean 0.000
_refine_ls_structure_factor_coef Fsqd
_refine_ls_weighting_details 'calc w=1/[\s^2^(Fo^2^)+(0.0717P)^2^+0.4209P] where P=(Fo^2^+2Fc^2^)/3'
_refine_ls_weighting_scheme calc
_refine_ls_wR_factor_gt 0.1195
_refine_ls_wR_factor_ref 0.1296
_reflns_number_gt 2967
_reflns_number_total 4106
_reflns_threshold_expression I>2\s(I)
_cod_data_source_file at2004.cif
_cod_data_source_block I
_cod_original_cell_volume 3605.9(13)
_cod_database_code 2208235

loop_
_symmetry_equiv_pos_as_xyz
'x, y, z'
'-x+1/2, -y+1/2, z+1/2'
'-x, y, -z+1/2'
'x+1/2, -y+1/2, -z'
'-x, -y, -z'
'x-1/2, y-1/2, -z-1/2'
'x, -y, z-1/2'
'-x-1/2, y-1/2, z'

loop_
_atom_site_type_symbol
_atom_site_label
_atom_site_fract_x
_atom_site_fract_y
_atom_site_fract_z
_atom_site_U_iso_or_equiv
_atom_site_adp_type
_atom_site_calc_flag
_atom_site_refinement_flags
_atom_site_occupancy
Mn Mn1 0.0000 0.54355(4) 0.2500 0.05675(16) Uani d S 1
Cl Cl1 0.05397(4) 0.65920(6) 0.32833(3) 0.0825(2) Uani d . 1
O O1 0.09590(9) 0.41468(14) 0.22707(7) 0.0693(4) Uani d . 1
N N1 0.16699(12) 0.23218(15) 0.28603(7) 0.0632(4) Uani d . 1
H H1A 0.1202 0.2794 0.2794 0.076 Uiso calc R 1
C C1 0.17450(12) 0.42470(17) 0.19932(8) 0.0549(4) Uani d . 1
C C2 0.24902(13) 0.34408(17) 0.21320(7) 0.0541(4) Uani d . 1
C C3 0.33416(14) 0.3563(2) 0.18389(9) 0.0684(5) Uani d . 1
H H3A 0.3830 0.3034 0.1930 0.082 Uiso calc R 1
C C4 0.34563(16) 0.4444(2) 0.14253(9) 0.0754(6) Uani d . 1
H H4A 0.4021 0.4522 0.1236 0.090 Uiso calc R 1
C C5 0.27312(18) 0.5222(2) 0.12883(10) 0.0794(6) Uani d . 1
H H5A 0.2812 0.5821 0.1004 0.095 Uiso calc R 1
C C6 0.18932(16) 0.5131(2) 0.15621(10) 0.0721(6) Uani d . 1
H H6A 0.1415 0.5667 0.1459 0.087 Uiso calc R 1
C C7 0.24067(15) 0.2520(2) 0.25647(8) 0.0622(5) Uani d . 1
H H7A 0.2921 0.2025 0.2640 0.075 Uiso calc R 1
C C8 0.13084(15) 0.19511(17) 0.38861(8) 0.0605(5) Uani d . 1
C C9 0.0450(2) 0.2740(3) 0.38654(10) 0.0873(7) Uani d . 1
H H9A -0.0072 0.2238 0.3742 0.105 Uiso calc R 1
H H9B 0.0533 0.3407 0.3589 0.105 Uiso calc R 1
C C10 0.0251(3) 0.3289(4) 0.44643(15) 0.1270(13) Uani d . 1
H H10A -0.0303 0.3816 0.4452 0.152 Uiso calc R 1
C C11 0.0111(3) 0.2207(4) 0.48895(15) 0.1345(15) Uani d . 1
H H11A -0.0037 0.2532 0.5268 0.161 Uiso calc R 1
H H11B -0.0400 0.1690 0.4763 0.161 Uiso calc R 1
C C12 0.0962(3) 0.1465(3) 0.49182(11) 0.1062(11) Uani d . 1
H H12A 0.0867 0.0783 0.5192 0.127 Uiso calc R 1
C C13 0.1786(3) 0.2228(3) 0.51154(12) 0.1216(13) Uani d . 1
H H13A 0.1668 0.2573 0.5494 0.146 Uiso calc R 1
H H13B 0.2333 0.1706 0.5138 0.146 Uiso calc R 1
C C14 0.1942(3) 0.3267(3) 0.46856(11) 0.1081(11) Uani d . 1
H H14A 0.2473 0.3770 0.4807 0.130 Uiso calc R 1
C C15 0.2122(2) 0.2743(2) 0.40942(11) 0.0870(7) Uani d . 1
H H15A 0.2678 0.2238 0.4104 0.104 Uiso calc R 1
H H15B 0.2224 0.3420 0.3826 0.104 Uiso calc R 1
C C16 0.1106(4) 0.4060(3) 0.46554(14) 0.1354(16) Uani d . 1
H H16A 0.1210 0.4730 0.4384 0.162 Uiso calc R 1
H H16B 0.0989 0.4425 0.5030 0.162 Uiso calc R 1
C C17 0.1172(2) 0.0915(2) 0.43319(10) 0.0833(7) Uani d . 1
H H17A 0.0665 0.0381 0.4213 0.100 Uiso calc R 1
H H17B 0.1728 0.0412 0.4354 0.100 Uiso calc R 1
C C18 0.15587(18) 0.13589(18) 0.33015(9) 0.0714(6) Uani d . 1
H H18A 0.2160 0.0949 0.3348 0.086 Uiso calc R 1
C C19 0.0894(3) 0.0405(2) 0.30786(12) 0.1083(11) Uani d . 1
H H19C 0.1093 0.0128 0.2705 0.162 Uiso calc R 1
H H19D 0.0288 0.0764 0.3049 0.162 Uiso calc R 1
H H19A 0.0876 -0.0290 0.3338 0.162 Uiso calc R 1

loop_
_atom_site_aniso_label
_atom_site_aniso_U_11
_atom_site_aniso_U_22
_atom_site_aniso_U_33
_atom_site_aniso_U_12
_atom_site_aniso_U_13
_atom_site_aniso_U_23
Mn1 0.0373(2) 0.0572(2) 0.0757(3) 0.000 0.00401(17) 0.000
Cl1 0.0640(3) 0.0912(4) 0.0922(4) -0.0173(3) -0.0062(3) -0.0128(3)
O1 0.0535(8) 0.0748(8) 0.0797(9) 0.0163(7) 0.0146(7) 0.0132(7)
N1 0.0719(11) 0.0644(9) 0.0532(9) 0.0166(8) 0.0069(8) 0.0029(7)
C1 0.0508(10) 0.0633(10) 0.0507(10) 0.0077(8) 0.0029(8) -0.0053(8)
C2 0.0525(9) 0.0646(10) 0.0453(9) 0.0103(8) 0.0003(7) -0.0090(8)
C3 0.0526(11) 0.0935(15) 0.0591(11) 0.0137(10) 0.0045(9) -0.0114(11)
C4 0.0619(12) 0.1086(17) 0.0556(12) -0.0084(12) 0.0152(10) -0.0094(11)
C5 0.0841(16) 0.0928(16) 0.0614(13) -0.0038(13) 0.0141(12) 0.0079(11)
C6 0.0718(13) 0.0777(13) 0.0667(13) 0.0126(11) 0.0070(10) 0.0097(10)
C7 0.0621(11) 0.0715(11) 0.0529(10) 0.0202(9) 0.0006(9) -0.0036(9)
C8 0.0747(12) 0.0550(10) 0.0518(10) -0.0043(9) 0.0029(9) 0.0032(8)
C9 0.0968(18) 0.0992(18) 0.0660(14) 0.0251(15) 0.0117(13) -0.0024(12)
C10 0.150(3) 0.146(3) 0.085(2) 0.042(3) 0.036(2) -0.020(2)
C11 0.167(4) 0.162(3) 0.0749(19) -0.034(3) 0.055(2) -0.024(2)
C12 0.162(3) 0.0990(18) 0.0575(14) -0.055(2) 0.0025(17) 0.0099(13)
C13 0.184(4) 0.120(2) 0.0612(15) -0.062(2) -0.0143(18) 0.0097(14)
C14 0.165(3) 0.0893(18) 0.0700(16) -0.055(2) -0.0033(18) -0.0046(14)
C15 0.1032(18) 0.0898(16) 0.0680(14) -0.0303(15) 0.0001(13) 0.0085(12)
C16 0.251(5) 0.0805(18) 0.0749(18) -0.020(3) 0.030(2) -0.0224(14)
C17 0.117(2) 0.0698(13) 0.0630(13) -0.0202(13) -0.0064(13) 0.0112(10)
C18 0.0936(16) 0.0595(11) 0.0611(12) 0.0133(11) 0.0078(11) 0.0043(9)
C19 0.170(3) 0.0786(16) 0.0762(16) -0.0204(18) 0.0176(18) -0.0210(13)

loop_
_atom_type_symbol
_atom_type_description
_atom_type_scat_dispersion_real
_atom_type_scat_dispersion_imag
_atom_type_scat_source
C C 0.0033 0.0016 'International Tables Vol C Tables 4.2.6.8 and 6.1.1.4'
H H 0.0000 0.0000 'International Tables Vol C Tables 4.2.6.8 and 6.1.1.4'
N N 0.0061 0.0033 'International Tables Vol C Tables 4.2.6.8 and 6.1.1.4'
O O 0.0106 0.0060 'International Tables Vol C Tables 4.2.6.8 and 6.1.1.4'
Cl Cl 0.1484 0.1585 'International Tables Vol C Tables 4.2.6.8 and 6.1.1.4'
Mn Mn 0.3368 0.7283 'International Tables Vol C Tables 4.2.6.8 and 6.1.1.4'

loop_
_geom_angle_atom_site_label_1
_geom_angle_atom_site_label_2
_geom_angle_atom_site_label_3
_geom_angle_site_symmetry_1
_geom_angle_site_symmetry_3
_geom_angle
_geom_angle_publ_flag
O1 Mn1 O1 . 3 93.91(9) yes
O1 Mn1 Cl1 . . 109.87(5) yes
O1 Mn1 Cl1 3 . 112.74(5) yes
O1 Mn1 Cl1 . 3 112.74(5) yes
O1 Mn1 Cl1 3 3 109.87(5) yes
Cl1 Mn1 Cl1 . 3 115.70(4) yes
C1 O1 Mn1 . . 131.61(13) ?
C7 N1 C18 . . 125.59(18) ?
C7 N1 H1A . . 117.2 ?
C18 N1 H1A . . 117.2 ?
O1 C1 C6 . . 122.78(17) ?
O1 C1 C2 . . 119.68(17) ?
C6 C1 C2 . . 117.54(17) ?
C3 C2 C7 . . 118.78(18) ?
C3 C2 C1 . . 119.62(18) ?
C7 C2 C1 . . 121.59(17) ?
C4 C3 C2 . . 120.8(2) ?
C4 C3 H3A . . 119.6 ?
C2 C3 H3A . . 119.6 ?
C3 C4 C5 . . 119.6(2) ?
C3 C4 H4A . . 120.2 ?
C5 C4 H4A . . 120.2 ?
C6 C5 C4 . . 121.4(2) ?
C6 C5 H5A . . 119.3 ?
C4 C5 H5A . . 119.3 ?
C5 C6 C1 . . 121.1(2) ?
C5 C6 H6A . . 119.5 ?
C1 C6 H6A . . 119.5 ?
N1 C7 C2 . . 124.49(19) ?
N1 C7 H7A . . 117.8 ?
C2 C7 H7A . . 117.8 ?
C9 C8 C15 . . 109.3(2) ?
C9 C8 C17 . . 109.0(2) ?
C15 C8 C17 . . 106.86(18) ?
C9 C8 C18 . . 113.46(18) ?
C15 C8 C18 . . 109.15(19) ?
C17 C8 C18 . . 108.92(16) ?
C8 C9 C10 . . 110.0(2) ?
C8 C9 H9A . . 109.7 ?
C10 C9 H9A . . 109.7 ?
C8 C9 H9B . . 109.7 ?
C10 C9 H9B . . 109.7 ?
H9A C9 H9B . . 108.2 ?
C9 C10 C11 . . 108.3(3) ?
C9 C10 C16 . . 108.4(3) ?
C11 C10 C16 . . 108.9(3) ?
C9 C10 H10A . . 110.4 ?
C11 C10 H10A . . 110.4 ?
C16 C10 H10A . . 110.4 ?
C12 C11 C10 . . 109.3(3) ?
C12 C11 H11A . . 109.8 ?
C10 C11 H11A . . 109.8 ?
C12 C11 H11B . . 109.8 ?
C10 C11 H11B . . 109.8 ?
H11A C11 H11B . . 108.3 ?
C11 C12 C17 . . 109.8(3) ?
C11 C12 C13 . . 112.1(3) ?
C17 C12 C13 . . 109.0(3) ?
C11 C12 H12A . . 108.6 ?
C17 C12 H12A . . 108.6 ?
C13 C12 H12A . . 108.6 ?
C14 C13 C12 . . 108.5(2) ?
C14 C13 H13A . . 110.0 ?
C12 C13 H13A . . 110.0 ?
C14 C13 H13B . . 110.0 ?
C12 C13 H13B . . 110.0 ?
H13A C13 H13B . . 108.4 ?
C16 C14 C15 . . 108.2(3) ?
C16 C14 C13 . . 109.6(3) ?
C15 C14 C13 . . 110.5(2) ?
C16 C14 H14A . . 109.5 ?
C15 C14 H14A . . 109.5 ?
C13 C14 H14A . . 109.5 ?
C14 C15 C8 . . 111.4(2) ?
C14 C15 H15A . . 109.4 ?
C8 C15 H15A . . 109.4 ?
C14 C15 H15B . . 109.4 ?
C8 C15 H15B . . 109.4 ?
H15A C15 H15B . . 108.0 ?
C14 C16 C10 . . 110.8(3) ?
C14 C16 H16A . . 109.5 ?
C10 C16 H16A . . 109.5 ?
C14 C16 H16B . . 109.5 ?
C10 C16 H16B . . 109.5 ?
H16A C16 H16B . . 108.1 ?
C12 C17 C8 . . 110.39(19) ?
C12 C17 H17A . . 109.6 ?
C8 C17 H17A . . 109.6 ?
C12 C17 H17B . . 109.6 ?
C8 C17 H17B . . 109.6 ?
H17A C17 H17B . . 108.1 ?
N1 C18 C19 . . 108.2(2) ?
N1 C18 C8 . . 110.44(15) ?
C19 C18 C8 . . 115.9(2) ?
N1 C18 H18A . . 107.3 ?
C19 C18 H18A . . 107.3 ?
C8 C18 H18A . . 107.3 ?
C18 C19 H19C . . 109.5 ?
C18 C19 H19D . . 109.5 ?
H19C C19 H19D . . 109.5 ?
C18 C19 H19A . . 109.5 ?
H19C C19 H19A . . 109.5 ?
H19D C19 H19A . . 109.5 ?

loop_
_geom_bond_atom_site_label_1
_geom_bond_atom_site_label_2
_geom_bond_site_symmetry_2
_geom_bond_distance
_geom_bond_publ_flag
Mn1 O1 . 2.0301(14) yes
Mn1 O1 3 2.0301(14) yes
Mn1 Cl1 . 2.3372(7) yes
Mn1 Cl1 3 2.3372(7) yes
O1 C1 . 1.310(2) ?
N1 C7 . 1.284(3) ?
N1 C18 . 1.465(2) ?
N1 H1A . 0.8600 ?
C1 C6 . 1.397(3) ?
C1 C2 . 1.419(2) ?
C2 C3 . 1.411(3) ?
C2 C7 . 1.416(3) ?
C3 C4 . 1.360(3) ?
C3 H3A . 0.9300 ?
C4 C5 . 1.377(3) ?
C4 H4A . 0.9300 ?
C5 C6 . 1.370(3) ?
C5 H5A . 0.9300 ?
C6 H6A . 0.9300 ?
C7 H7A . 0.9300 ?
C8 C9 . 1.503(3) ?
C8 C15 . 1.529(3) ?
C8 C17 . 1.534(3) ?
C8 C18 . 1.542(3) ?
C9 C10 . 1.538(4) ?
C9 H9A . 0.9700 ?
C9 H9B . 0.9700 ?
C10 C11 . 1.539(5) ?
C10 C16 . 1.553(6) ?
C10 H10A . 0.9800 ?
C11 C12 . 1.467(5) ?
C11 H11A . 0.9700 ?
C11 H11B . 0.9700 ?
C12 C17 . 1.515(4) ?
C12 C13 . 1.517(4) ?
C12 H12A . 0.9800 ?
C13 C14 . 1.515(4) ?
C13 H13A . 0.9700 ?
C13 H13B . 0.9700 ?
C14 C16 . 1.480(5) ?
C14 C15 . 1.507(4) ?
C14 H14A . 0.9800 ?
C15 H15A . 0.9700 ?
C15 H15B . 0.9700 ?
C16 H16A . 0.9700 ?
C16 H16B . 0.9700 ?
C17 H17A . 0.9700 ?
C17 H17B . 0.9700 ?
C18 C19 . 1.497(4) ?
C18 H18A . 0.9800 ?
C19 H19C . 0.9600 ?
C19 H19D . 0.9600 ?
C19 H19A . 0.9600 ?

loop_
_geom_hbond_atom_site_label_D
_geom_hbond_atom_site_label_H
_geom_hbond_atom_site_label_A
_geom_hbond_distance_DH
_geom_hbond_distance_HA
_geom_hbond_distance_DA
_geom_hbond_angle_DHA
N1 H1A O1 0.86 1.93 2.604(2) 135

loop_
_geom_torsion_atom_site_label_1
_geom_torsion_atom_site_label_2
_geom_torsion_atom_site_label_3
_geom_torsion_atom_site_label_4
_geom_torsion_site_symmetry_1
_geom_torsion
O1 Mn1 O1 C1 3 168.6(2)
Cl1 Mn1 O1 C1 . -75.56(18)
Cl1 Mn1 O1 C1 3 55.10(18)
Mn1 O1 C1 C6 . -32.3(3)
Mn1 O1 C1 C2 . 147.19(15)
O1 C1 C2 C3 . -179.00(18)
C6 C1 C2 C3 . 0.5(3)
O1 C1 C2 C7 . 0.2(3)
C6 C1 C2 C7 . 179.68(19)
C7 C2 C3 C4 . -179.2(2)
C1 C2 C3 C4 . 0.0(3)
C2 C3 C4 C5 . -0.4(3)
C3 C4 C5 C6 . 0.3(4)
C4 C5 C6 C1 . 0.3(4)
O1 C1 C6 C5 . 178.8(2)
C2 C1 C6 C5 . -0.6(3)
C18 N1 C7 C2 . 178.61(18)
C3 C2 C7 N1 . 179.9(2)
C1 C2 C7 N1 . 0.7(3)
C15 C8 C9 C10 . -58.1(3)
C17 C8 C9 C10 . 58.3(3)
C18 C8 C9 C10 . 179.9(2)
C8 C9 C10 C11 . -60.0(4)
C8 C9 C10 C16 . 58.1(4)
C9 C10 C11 C12 . 61.4(4)
C16 C10 C11 C12 . -56.2(4)
C10 C11 C12 C17 . -61.8(4)
C10 C11 C12 C13 . 59.6(4)
C11 C12 C13 C14 . -61.0(4)
C17 C12 C13 C14 . 60.8(4)
C12 C13 C14 C16 . 59.8(4)
C12 C13 C14 C15 . -59.3(4)
C16 C14 C15 C8 . -60.6(3)
C13 C14 C15 C8 . 59.4(4)
C9 C8 C15 C14 . 59.7(3)
C17 C8 C15 C14 . -58.1(3)
C18 C8 C15 C14 . -175.7(2)
C15 C14 C16 C10 . 60.7(3)
C13 C14 C16 C10 . -59.8(3)
C9 C10 C16 C14 . -60.1(4)
C11 C10 C16 C14 . 57.6(3)
C11 C12 C17 C8 . 60.3(3)
C13 C12 C17 C8 . -62.9(3)
C9 C8 C17 C12 . -58.0(3)
C15 C8 C17 C12 . 60.0(3)
C18 C8 C17 C12 . 177.8(3)
C7 N1 C18 C19 . -111.1(3)
C7 N1 C18 C8 . 121.0(2)
C9 C8 C18 N1 . 56.9(3)
C15 C8 C18 N1 . -65.2(2)
C17 C8 C18 N1 . 178.5(2)
C9 C8 C18 C19 . -66.6(3)
C15 C8 C18 C19 . 171.3(2)
C17 C8 C18 C19 . 54.9(3)
